data_2220928
loop_
_publ_author_name
'Chen, Min-E'
'Li, Jia-Ming'

_publ_section_title
;
 (<i>E</i>)-<i>N</i>'-(4-Pyridylmethylene)-4-(8-quinolyloxy)butanohydrazide
 0.25-hydrate
;
_journal_coeditor_code TK2355
_journal_issue 2
_journal_name_full 'Acta Crystallographica Section E'
_journal_page_first o295
_journal_paper_doi 10.1107/S160053680900110X
_journal_volume 65
_journal_year 2009
_chemical_formula_iupac 'C19 H18 N4 O2, 0.25H2 O'
_chemical_formula_moiety 'C19 H18 N4 O2, 0.25(H2 O)'
_chemical_formula_sum 'C19 H18.5 N4 O2.25'
_chemical_formula_weight 338.88
_chemical_melting_point 438
_chemical_name_systematic
;
(<i>E</i>)-<i>N'</i>-(4-Pyridylmethylene)-4-(8-quinolyloxy)butanohydrazide
0.25-hydrate
;
_space_group_IT_number 4
_symmetry_cell_setting monoclinic
_symmetry_space_group_name_Hall 'P 2yb'
_symmetry_space_group_name_H-M 'P 1 21 1'
_atom_sites_solution_hydrogens geom
_atom_sites_solution_primary direct
_atom_sites_solution_secondary difmap
_cell_angle_alpha 90.00
_cell_angle_beta 100.765(3)
_cell_angle_gamma 90.00
_cell_formula_units_Z 4
_cell_length_a 8.8816(13)
_cell_length_b 17.420(2)
_cell_length_c 11.3624(17)
_cell_measurement_reflns_used 1165
_cell_measurement_temperature 295
_cell_measurement_theta_max 20.03
_cell_measurement_theta_min 2.17
_cell_volume 1727.0(4)
_computing_cell_refinement 'SAINT (Bruker, 2007)'
_computing_data_collection 'SMART (Bruker, 2007)'
_computing_data_reduction 'SAINT (Bruker, 2007)'
_computing_molecular_graphics 'SHELXTL (Sheldrick, 2008)'
_computing_publication_material 'SHELXTL (Sheldrick, 2008'
_computing_structure_refinement 'SHELXL97 (Sheldrick, 2008)'
_computing_structure_solution 'SHELXS97 (Sheldrick, 2008)'
_diffrn_ambient_temperature 295
_diffrn_measured_fraction_theta_full 1.000
_diffrn_measured_fraction_theta_max 1.000
_diffrn_measurement_device_type 'Bruker SMART CCD area-detector'
_diffrn_measurement_method '\f and \w'
_diffrn_radiation_monochromator graphite
_diffrn_radiation_source 'fine-focus sealed tube'
_diffrn_radiation_type MoK\a
_diffrn_radiation_wavelength 0.71073
_diffrn_reflns_av_R_equivalents 0.050
_diffrn_reflns_av_sigmaI/netI 0.059
_diffrn_reflns_limit_h_max 10
_diffrn_reflns_limit_h_min -10
_diffrn_reflns_limit_k_max 20
_diffrn_reflns_limit_k_min -13
_diffrn_reflns_limit_l_max 13
_diffrn_reflns_limit_l_min -13
_diffrn_reflns_number 9142
_diffrn_reflns_theta_full 25.1
_diffrn_reflns_theta_max 25.1
_diffrn_reflns_theta_min 1.8
_diffrn_standards_decay_% 0
_diffrn_standards_number 0
_exptl_absorpt_coefficient_mu 0.088
_exptl_absorpt_correction_T_max 0.981
_exptl_absorpt_correction_T_min 0.972
_exptl_absorpt_correction_type multi-scan
_exptl_absorpt_process_details '(SADABS; Sheldrick, 1996)'
_exptl_crystal_colour colorless
_exptl_crystal_density_diffrn 1.303
_exptl_crystal_density_method 'not measured'
_exptl_crystal_description block
_exptl_crystal_F_000 714
_exptl_crystal_size_max 0.32
_exptl_crystal_size_mid 0.26
_exptl_crystal_size_min 0.22
_refine_diff_density_max 0.32
_refine_diff_density_min -0.21
_refine_ls_abs_structure_details nd
_refine_ls_extinction_method none
_refine_ls_goodness_of_fit_ref 1.01
_refine_ls_hydrogen_treatment constr
_refine_ls_matrix_type full
_refine_ls_number_parameters 460
_refine_ls_number_reflns 3169
_refine_ls_number_restraints 0
_refine_ls_restrained_S_all 1.01
_refine_ls_R_factor_all 0.105
_refine_ls_R_factor_gt 0.058
_refine_ls_shift/su_max_lt 0.001
_refine_ls_shift/su_mean 0.000
_refine_ls_structure_factor_coef Fsqd
_refine_ls_weighting_details 'calc w=1/[\s^2^(Fo^2^)+(0.0877P)^2^+0.001P] where P=(Fo^2^+2Fc^2^)/3'
_refine_ls_weighting_scheme calc
_refine_ls_wR_factor_gt 0.132
_refine_ls_wR_factor_ref 0.162
_reflns_number_gt 1927
_reflns_number_total 3169
_reflns_threshold_expression I>2\s(I)
_cod_data_source_file tk2355.cif
_cod_data_source_block I
_cod_depositor_comments
;
The following automatic conversions were performed:
'_symmetry_cell_setting' value 'Monoclinic' changed to 'monoclinic'
according to '/home/saulius/struct/CIF-dictionaries/cif_core.dic'
dictionary named 'cif_core.dic' version 2.4.1 from 2010-06-29.

Automatic conversion script
Id: cif_fix_enum 1527 2010-12-29 10:47:43Z saulius 

The following automatic conversions were performed:

'_symmetry_cell_setting' value 'Monoclinic' changed to 'monoclinic'
according to /home/saulius/struct/CIF-dictionaries/cif_core.dic
dictionary named 'cif_core.dic' version 2.4.1 from 2010-06-29.

Automatic conversion script
Id: cif_fix_values 1715 2011-07-08 13:25:40Z adriana 
;
_cod_original_sg_symbol_H-M 'P 21'
_cod_database_code 2220928
_cod_database_fobs_code 2220928

loop_
_symmetry_equiv_pos_as_xyz
'x, y, z'
'-x, y+1/2, -z'

loop_
_atom_site_type_symbol
_atom_site_label
_atom_site_fract_x
_atom_site_fract_y
_atom_site_fract_z
_atom_site_U_iso_or_equiv
_atom_site_adp_type
_atom_site_calc_flag
_atom_site_refinement_flags
_atom_site_occupancy
_atom_site_disorder_assembly
_atom_site_disorder_group
N N1 1.1571(5) 0.0923(3) 0.6124(4) 0.0478(12) Uani d . 1 . .
N N2 0.7191(6) 0.1522(3) 0.1045(4) 0.0566(14) Uani d . 1 . .
H H2 0.7211 0.1460 0.0297 0.068 Uiso calc R 1 . .
N N3 0.6437(6) 0.1008(3) 0.1636(4) 0.0510(13) Uani d . 1 . .
N N4 0.3307(7) -0.1253(4) 0.2546(6) 0.0817(18) Uani d . 1 . .
N N5 0.6503(5) 0.1139(3) 0.8355(4) 0.0495(12) Uani d . 1 . .
N N6 1.0930(6) 0.0735(3) 1.3512(4) 0.0510(13) Uani d . 1 . .
H H6 1.0909 0.0810 1.4257 0.061 Uiso calc R 1 . .
N N7 1.1691(6) 0.1246(3) 1.2916(4) 0.0474(12) Uani d . 1 . .
N N8 1.4779(7) 0.3522(3) 1.1941(6) 0.0674(15) Uani d . 1 . .
O O1 0.9800(4) 0.2139(2) 0.5363(3) 0.0497(10) Uani d . 1 . .
O O2 0.8522(6) 0.2626(3) 0.1125(4) 0.0769(14) Uani d . 1 . .
O O3 0.8302(5) -0.0034(2) 0.9236(3) 0.0511(10) Uani d . 1 . .
O O4 0.9623(6) -0.0348(2) 1.3516(4) 0.0707(14) Uani d . 1 . .
O O5 0.2645(9) 0.3398(5) 0.6539(8) 0.072(3) Uani d PD 0.50 . .
H H39 0.2124 0.3805 0.6357 0.107 Uiso d PRD 0.50 . .
H H40 0.2794 0.3362 0.7297 0.107 Uiso d PRD 0.50 . .
C C1 1.0067(7) 0.1999(3) 0.6560(5) 0.0430(14) Uani d . 1 . .
C C2 0.9470(7) 0.2422(3) 0.7384(5) 0.0491(15) Uani d . 1 . .
H H1 0.8840 0.2840 0.7134 0.059 Uiso calc R 1 . .
C C3 0.9807(7) 0.2225(4) 0.8599(5) 0.0557(16) Uani d . 1 . .
H H3 0.9389 0.2514 0.9147 0.067 Uiso calc R 1 . .
C C4 1.0719(7) 0.1628(4) 0.8992(5) 0.0569(17) Uani d . 1 . .
H H4 1.0932 0.1515 0.9806 0.068 Uiso calc R 1 . .
C C5 1.1361(7) 0.1168(3) 0.8187(5) 0.0478(15) Uani d . 1 . .
C C6 1.2298(7) 0.0529(4) 0.8537(5) 0.0583(17) Uani d . 1 . .
H H5 1.2534 0.0389 0.9340 0.070 Uiso calc R 1 . .
C C7 1.2853(8) 0.0120(4) 0.7713(6) 0.0662(18) Uani d . 1 . .
H H7 1.3495 -0.0298 0.7938 0.079 Uiso calc R 1 . .
C C8 1.2449(8) 0.0333(4) 0.6505(6) 0.0608(17) Uani d . 1 . .
H H8 1.2824 0.0039 0.5940 0.073 Uiso calc R 1 . .
C C9 1.1020(6) 0.1352(3) 0.6951(4) 0.0391(13) Uani d . 1 . .
C C10 0.8914(7) 0.2810(3) 0.4948(5) 0.0508(15) Uani d . 1 . .
H H10A 0.9416 0.3268 0.5318 0.061 Uiso calc R 1 . .
H H10B 0.7903 0.2776 0.5152 0.061 Uiso calc R 1 . .
C C11 0.8788(7) 0.2845(3) 0.3596(5) 0.0537(16) Uani d . 1 . .
H H11A 0.8270 0.3315 0.3295 0.064 Uiso calc R 1 . .
H H11B 0.9808 0.2854 0.3406 0.064 Uiso calc R 1 . .
C C12 0.7917(7) 0.2168(3) 0.2986(4) 0.0498(15) Uani d . 1 . .
H H12A 0.6867 0.2192 0.3110 0.060 Uiso calc R 1 . .
H H12B 0.8370 0.1699 0.3353 0.060 Uiso calc R 1 . .
C C13 0.7914(7) 0.2139(4) 0.1658(5) 0.0517(15) Uani d . 1 . .
C C14 0.5817(7) 0.0439(4) 0.1021(5) 0.0523(15) Uani d . 1 . .
H H14 0.5915 0.0389 0.0224 0.063 Uiso calc R 1 . .
C C15 0.4960(7) -0.0130(3) 0.1556(5) 0.0491(15) Uani d . 1 . .
C C16 0.4348(7) -0.0766(4) 0.0895(6) 0.0593(16) Uani d . 1 . .
H H16 0.4488 -0.0832 0.0110 0.071 Uiso calc R 1 . .
C C17 0.3533(8) -0.1299(4) 0.1419(7) 0.075(2) Uani d . 1 . .
H H17 0.3116 -0.1715 0.0960 0.090 Uiso calc R 1 . .
C C18 0.3892(9) -0.0646(5) 0.3151(7) 0.076(2) Uani d . 1 . .
H H18 0.3749 -0.0600 0.3938 0.091 Uiso calc R 1 . .
C C19 0.4703(7) -0.0070(4) 0.2711(5) 0.0581(17) Uani d . 1 . .
H H19 0.5068 0.0350 0.3186 0.070 Uiso calc R 1 . .
C C20 0.8106(7) 0.0064(3) 0.8035(5) 0.0442(14) Uani d . 1 . .
C C21 0.8736(7) -0.0391(4) 0.7273(5) 0.0558(16) Uani d . 1 . .
H H21 0.9340 -0.0807 0.7577 0.067 Uiso calc R 1 . .
C C22 0.8485(8) -0.0239(4) 0.6043(6) 0.0649(19) Uani d . 1 . .
H H22 0.8948 -0.0546 0.5543 0.078 Uiso calc R 1 . .
C C23 0.7566(8) 0.0355(4) 0.5573(5) 0.0649(19) Uani d . 1 . .
H H23 0.7396 0.0446 0.4752 0.078 Uiso calc R 1 . .
C C24 0.6872(7) 0.0832(4) 0.6320(5) 0.0512(16) Uani d . 1 . .
C C25 0.5906(8) 0.1436(4) 0.5884(6) 0.070(2) Uani d . 1 . .
H H25 0.5701 0.1542 0.5068 0.084 Uiso calc R 1 . .
C C26 0.5250(8) 0.1879(4) 0.6658(6) 0.070(2) Uani d . 1 . .
H H26 0.4589 0.2280 0.6378 0.083 Uiso calc R 1 . .
C C27 0.5617(8) 0.1702(4) 0.7890(6) 0.0663(18) Uani d . 1 . .
H H27 0.5194 0.2010 0.8412 0.080 Uiso calc R 1 . .
C C28 0.7132(7) 0.0686(3) 0.7572(5) 0.0455(14) Uani d . 1 . .
C C29 0.9213(7) -0.0686(3) 0.9732(5) 0.0523(15) Uani d . 1 . .
H H29A 1.0227 -0.0659 0.9533 0.063 Uiso calc R 1 . .
H H29B 0.8731 -0.1161 0.9414 0.063 Uiso calc R 1 . .
C C30 0.9317(7) -0.0652(3) 1.1079(5) 0.0472(14) Uani d . 1 . .
H H30A 0.8291 -0.0649 1.1259 0.057 Uiso calc R 1 . .
H H30B 0.9839 -0.1107 1.1441 0.057 Uiso calc R 1 . .
C C31 1.0176(7) 0.0060(3) 1.1622(5) 0.0479(14) Uani d . 1 . .
H H31A 1.1217 0.0044 1.1477 0.057 Uiso calc R 1 . .
H H31B 0.9684 0.0514 1.1232 0.057 Uiso calc R 1 . .
C C32 1.0214(7) 0.0116(3) 1.2951(5) 0.0492(14) Uani d . 1 . .
C C33 1.2327(7) 0.1813(4) 1.3530(5) 0.0517(15) Uani d . 1 . .
H H33 1.2256 0.1860 1.4333 0.062 Uiso calc R 1 . .
C C34 1.3162(6) 0.2387(3) 1.2971(5) 0.0448(14) Uani d . 1 . .
C C35 1.3416(7) 0.2328(4) 1.1804(5) 0.0580(17) Uani d . 1 . .
H H35 1.3053 0.1904 1.1339 0.070 Uiso calc R 1 . .
C C36 1.4204(8) 0.2895(4) 1.1339(6) 0.071(2) Uani d . 1 . .
H H36 1.4347 0.2840 1.0553 0.085 Uiso calc R 1 . .
C C37 1.4515(8) 0.3568(4) 1.3043(6) 0.0665(19) Uani d . 1 . .
H H37 1.4879 0.4002 1.3482 0.080 Uiso calc R 1 . .
C C38 1.3756(7) 0.3035(4) 1.3600(6) 0.0603(17) Uani d . 1 . .
H H38 1.3640 0.3107 1.4389 0.072 Uiso calc R 1 . .

loop_
_atom_site_aniso_label
_atom_site_aniso_U_11
_atom_site_aniso_U_22
_atom_site_aniso_U_33
_atom_site_aniso_U_12
_atom_site_aniso_U_13
_atom_site_aniso_U_23
N1 0.053(3) 0.049(3) 0.043(3) 0.012(2) 0.012(2) 0.000(2)
N2 0.068(4) 0.063(4) 0.042(3) -0.004(3) 0.017(3) 0.005(2)
N3 0.052(3) 0.061(3) 0.041(3) 0.000(3) 0.010(2) 0.001(3)
N4 0.084(5) 0.072(5) 0.091(5) -0.008(4) 0.020(4) 0.010(4)
N5 0.051(3) 0.052(3) 0.045(3) -0.006(3) 0.005(2) 0.000(2)
N6 0.070(4) 0.050(3) 0.036(3) -0.004(3) 0.019(3) 0.003(2)
N7 0.056(3) 0.042(3) 0.045(3) 0.000(2) 0.012(2) 0.004(2)
N8 0.069(4) 0.059(4) 0.075(4) -0.009(3) 0.016(3) 0.007(3)
O1 0.067(3) 0.046(2) 0.036(2) 0.013(2) 0.0091(18) 0.0019(17)
O2 0.110(4) 0.072(3) 0.055(3) -0.020(3) 0.031(3) 0.010(2)
O3 0.066(3) 0.054(3) 0.033(2) 0.010(2) 0.0065(18) 0.0019(17)
O4 0.111(4) 0.060(3) 0.048(2) -0.026(3) 0.032(3) 0.002(2)
O5 0.059(6) 0.055(5) 0.102(7) 0.002(4) 0.018(5) -0.020(5)
C1 0.057(4) 0.037(3) 0.035(3) -0.005(3) 0.009(3) -0.001(2)
C2 0.063(4) 0.041(3) 0.047(4) -0.002(3) 0.017(3) -0.011(3)
C3 0.073(4) 0.055(4) 0.043(3) -0.006(4) 0.021(3) -0.013(3)
C4 0.068(4) 0.069(5) 0.031(3) -0.019(4) 0.002(3) -0.004(3)
C5 0.049(4) 0.050(4) 0.041(3) 0.000(3) 0.000(3) -0.001(3)
C6 0.057(4) 0.074(5) 0.039(4) 0.003(4) -0.003(3) 0.009(3)
C7 0.064(4) 0.070(5) 0.062(4) 0.019(4) 0.004(3) 0.014(4)
C8 0.069(4) 0.058(4) 0.058(4) 0.016(4) 0.018(3) 0.002(3)
C9 0.046(3) 0.037(3) 0.034(3) -0.001(3) 0.006(2) 0.000(2)
C10 0.061(4) 0.039(3) 0.050(4) 0.003(3) 0.004(3) -0.002(3)
C11 0.065(4) 0.049(4) 0.047(4) 0.001(3) 0.010(3) 0.006(3)
C12 0.062(4) 0.051(4) 0.036(3) 0.004(3) 0.007(3) 0.008(3)
C13 0.057(4) 0.054(4) 0.044(3) 0.002(3) 0.011(3) 0.007(3)
C14 0.060(4) 0.059(4) 0.039(3) 0.010(3) 0.013(3) 0.002(3)
C15 0.046(4) 0.049(4) 0.049(4) 0.003(3) 0.003(3) 0.004(3)
C16 0.068(4) 0.048(4) 0.061(4) 0.009(3) 0.009(3) -0.006(3)
C17 0.078(5) 0.052(5) 0.093(6) -0.003(4) 0.007(4) -0.006(4)
C18 0.075(5) 0.084(6) 0.069(5) 0.006(5) 0.017(4) 0.006(4)
C19 0.068(4) 0.060(4) 0.046(4) -0.003(4) 0.009(3) 0.003(3)
C20 0.051(3) 0.048(3) 0.033(3) -0.006(3) 0.003(3) -0.004(3)
C21 0.063(4) 0.064(4) 0.041(3) -0.003(3) 0.010(3) -0.011(3)
C22 0.072(5) 0.077(5) 0.050(4) -0.019(4) 0.023(3) -0.019(4)
C23 0.072(4) 0.087(5) 0.036(3) -0.023(4) 0.010(3) -0.004(4)
C24 0.053(4) 0.062(4) 0.037(3) -0.021(3) 0.005(3) 0.004(3)
C25 0.071(5) 0.080(5) 0.053(4) -0.017(4) -0.004(4) 0.015(4)
C26 0.065(5) 0.065(5) 0.070(5) -0.006(4) -0.009(4) 0.020(4)
C27 0.067(5) 0.060(4) 0.071(5) 0.007(4) 0.013(4) 0.006(4)
C28 0.046(3) 0.055(4) 0.035(3) -0.013(3) 0.008(3) -0.006(3)
C29 0.067(4) 0.040(3) 0.048(3) 0.001(3) 0.005(3) -0.002(3)
C30 0.058(4) 0.036(3) 0.045(3) 0.003(3) 0.004(3) 0.010(3)
C31 0.058(4) 0.044(3) 0.042(3) -0.004(3) 0.010(3) 0.007(3)
C32 0.064(4) 0.045(3) 0.040(3) -0.001(3) 0.013(3) 0.002(3)
C33 0.054(4) 0.055(4) 0.045(4) -0.001(3) 0.005(3) -0.001(3)
C34 0.047(3) 0.039(3) 0.049(4) 0.005(3) 0.011(3) 0.000(3)
C35 0.060(4) 0.056(4) 0.057(4) -0.011(3) 0.007(3) -0.009(3)
C36 0.079(5) 0.080(5) 0.057(4) -0.018(4) 0.023(4) 0.004(4)
C37 0.071(5) 0.050(4) 0.075(5) -0.005(4) 0.005(4) -0.008(4)
C38 0.062(4) 0.060(4) 0.059(4) -0.002(4) 0.012(3) 0.000(3)

loop_
_atom_type_symbol
_atom_type_description
_atom_type_scat_dispersion_real
_atom_type_scat_dispersion_imag
_atom_type_scat_source
C C 0.0033 0.0000 'International Tables Vol C Tables 4.2.6.8 and 6.1.1.4'
H H 0.0000 0.0000 'International Tables Vol C Tables 4.2.6.8 and 6.1.1.4'
N N 0.0061 0.0000 'International Tables Vol C Tables 4.2.6.8 and 6.1.1.4'
O O 0.0106 0.0000 'International Tables Vol C Tables 4.2.6.8 and 6.1.1.4'

loop_
_geom_angle_atom_site_label_1
_geom_angle_atom_site_label_2
_geom_angle_atom_site_label_3
_geom_angle_site_symmetry_1
_geom_angle_site_symmetry_3
_geom_angle
_geom_angle_publ_flag
C8 N1 C9 . . 118.0(5) ?
C13 N2 N3 . . 119.3(5) ?
C13 N2 H2 . . 120.4 ?
N3 N2 H2 . . 120.4 ?
C14 N3 N2 . . 116.1(5) ?
C18 N4 C17 . . 115.7(6) ?
C27 N5 C28 . . 117.0(5) ?
C32 N6 N7 . . 121.2(4) ?
C32 N6 H6 . . 119.4 ?
N7 N6 H6 . . 119.4 ?
C33 N7 N6 . . 116.2(5) ?
C37 N8 C36 . . 114.6(6) ?
C1 O1 C10 . . 117.2(4) ?
C20 O3 C29 . . 116.7(4) ?
H39 O5 H40 . . 106.4 ?
O1 C1 C2 . . 124.6(5) ?
O1 C1 C9 . . 115.8(4) ?
C2 C1 C9 . . 119.5(5) ?
C1 C2 C3 . . 120.2(6) ?
C1 C2 H1 . . 119.9 ?
C3 C2 H1 . . 119.9 ?
C4 C3 C2 . . 121.4(5) ?
C4 C3 H3 . . 119.3 ?
C2 C3 H3 . . 119.3 ?
C3 C4 C5 . . 121.1(6) ?
C3 C4 H4 . . 119.5 ?
C5 C4 H4 . . 119.5 ?
C6 C5 C9 . . 117.8(5) ?
C6 C5 C4 . . 123.8(6) ?
C9 C5 C4 . . 118.4(5) ?
C7 C6 C5 . . 120.0(6) ?
C7 C6 H5 . . 120.0 ?
C5 C6 H5 . . 120.0 ?
C6 C7 C8 . . 118.8(6) ?
C6 C7 H7 . . 120.6 ?
C8 C7 H7 . . 120.6 ?
N1 C8 C7 . . 123.9(6) ?
N1 C8 H8 . . 118.1 ?
C7 C8 H8 . . 118.1 ?
N1 C9 C5 . . 121.5(5) ?
N1 C9 C1 . . 119.2(5) ?
C5 C9 C1 . . 119.4(5) ?
O1 C10 C11 . . 107.2(4) ?
O1 C10 H10A . . 110.3 ?
C11 C10 H10A . . 110.3 ?
O1 C10 H10B . . 110.3 ?
C11 C10 H10B . . 110.3 ?
H10A C10 H10B . . 108.5 ?
C12 C11 C10 . . 111.7(5) ?
C12 C11 H11A . . 109.3 ?
C10 C11 H11A . . 109.3 ?
C12 C11 H11B . . 109.3 ?
C10 C11 H11B . . 109.3 ?
H11A C11 H11B . . 107.9 ?
C11 C12 C13 . . 113.1(5) ?
C11 C12 H12A . . 109.0 ?
C13 C12 H12A . . 109.0 ?
C11 C12 H12B . . 109.0 ?
C13 C12 H12B . . 109.0 ?
H12A C12 H12B . . 107.8 ?
O2 C13 N2 . . 120.0(5) ?
O2 C13 C12 . . 123.5(6) ?
N2 C13 C12 . . 116.5(5) ?
N3 C14 C15 . . 120.5(5) ?
N3 C14 H14 . . 119.8 ?
C15 C14 H14 . . 119.8 ?
C19 C15 C16 . . 117.3(6) ?
C19 C15 C14 . . 122.7(5) ?
C16 C15 C14 . . 120.0(5) ?
C17 C16 C15 . . 119.1(6) ?
C17 C16 H16 . . 120.5 ?
C15 C16 H16 . . 120.5 ?
N4 C17 C16 . . 124.0(7) ?
N4 C17 H17 . . 118.0 ?
C16 C17 H17 . . 118.0 ?
N4 C18 C19 . . 125.2(7) ?
N4 C18 H18 . . 117.4 ?
C19 C18 H18 . . 117.4 ?
C15 C19 C18 . . 118.6(6) ?
C15 C19 H19 . . 120.7 ?
C18 C19 H19 . . 120.7 ?
O3 C20 C21 . . 125.0(5) ?
O3 C20 C28 . . 115.0(5) ?
C21 C20 C28 . . 119.9(5) ?
C20 C21 C22 . . 121.0(6) ?
C20 C21 H21 . . 119.5 ?
C22 C21 H21 . . 119.5 ?
C23 C22 C21 . . 120.5(6) ?
C23 C22 H22 . . 119.8 ?
C21 C22 H22 . . 119.8 ?
C22 C23 C24 . . 120.6(6) ?
C22 C23 H23 . . 119.7 ?
C24 C23 H23 . . 119.7 ?
C25 C24 C23 . . 122.8(6) ?
C25 C24 C28 . . 117.8(6) ?
C23 C24 C28 . . 119.3(6) ?
C24 C25 C26 . . 120.2(6) ?
C24 C25 H25 . . 119.9 ?
C26 C25 H25 . . 119.9 ?
C25 C26 C27 . . 117.7(7) ?
C25 C26 H26 . . 121.2 ?
C27 C26 H26 . . 121.2 ?
N5 C27 C26 . . 125.2(7) ?
N5 C27 H27 . . 117.4 ?
C26 C27 H27 . . 117.4 ?
N5 C28 C24 . . 122.2(6) ?
N5 C28 C20 . . 119.1(5) ?
C24 C28 C20 . . 118.7(5) ?
O3 C29 C30 . . 106.6(4) ?
O3 C29 H29A . . 110.4 ?
C30 C29 H29A . . 110.4 ?
O3 C29 H29B . . 110.4 ?
C30 C29 H29B . . 110.4 ?
H29A C29 H29B . . 108.6 ?
C31 C30 C29 . . 111.8(5) ?
C31 C30 H30A . . 109.2 ?
C29 C30 H30A . . 109.2 ?
C31 C30 H30B . . 109.2 ?
C29 C30 H30B . . 109.2 ?
H30A C30 H30B . . 107.9 ?
C32 C31 C30 . . 112.0(5) ?
C32 C31 H31A . . 109.2 ?
C30 C31 H31A . . 109.2 ?
C32 C31 H31B . . 109.2 ?
C30 C31 H31B . . 109.2 ?
H31A C31 H31B . . 107.9 ?
O4 C32 N6 . . 119.7(5) ?
O4 C32 C31 . . 123.8(6) ?
N6 C32 C31 . . 116.5(5) ?
N7 C33 C34 . . 120.0(5) ?
N7 C33 H33 . . 120.0 ?
C34 C33 H33 . . 120.0 ?
C38 C34 C35 . . 116.0(5) ?
C38 C34 C33 . . 120.6(5) ?
C35 C34 C33 . . 123.4(5) ?
C36 C35 C34 . . 119.9(6) ?
C36 C35 H35 . . 120.0 ?
C34 C35 H35 . . 120.0 ?
N8 C36 C35 . . 124.3(6) ?
N8 C36 H36 . . 117.9 ?
C35 C36 H36 . . 117.9 ?
N8 C37 C38 . . 126.1(6) ?
N8 C37 H37 . . 117.0 ?
C38 C37 H37 . . 117.0 ?
C37 C38 C34 . . 119.0(6) ?
C37 C38 H38 . . 120.5 ?
C34 C38 H38 . . 120.5 ?

loop_
_geom_bond_atom_site_label_1
_geom_bond_atom_site_label_2
_geom_bond_site_symmetry_2
_geom_bond_distance
_geom_bond_publ_flag
N1 C8 . 1.314(7) ?
N1 C9 . 1.361(6) ?
N2 C13 . 1.373(8) ?
N2 N3 . 1.368(6) ?
N2 H2 . 0.8600 ?
N3 C14 . 1.277(7) ?
N4 C18 . 1.314(9) ?
N4 C17 . 1.335(9) ?
N5 C27 . 1.306(8) ?
N5 C28 . 1.381(7) ?
N6 C32 . 1.349(7) ?
N6 N7 . 1.371(6) ?
N6 H6 . 0.8600 ?
N7 C33 . 1.278(7) ?
N8 C37 . 1.317(8) ?
N8 C36 . 1.339(9) ?
O1 C1 . 1.359(6) ?
O1 C10 . 1.438(6) ?
O2 C13 . 1.224(7) ?
O3 C20 . 1.354(6) ?
O3 C29 . 1.445(7) ?
O4 C32 . 1.212(7) ?
O5 H39 . 0.8500 ?
O5 H40 . 0.8499 ?
C1 C2 . 1.373(7) ?
C1 C9 . 1.429(7) ?
C2 C3 . 1.400(8) ?
C2 H1 . 0.9300 ?
C3 C4 . 1.342(9) ?
C3 H3 . 0.9300 ?
C4 C5 . 1.414(8) ?
C4 H4 . 0.9300 ?
C5 C6 . 1.402(8) ?
C5 C9 . 1.417(7) ?
C6 C7 . 1.343(9) ?
C6 H5 . 0.9300 ?
C7 C8 . 1.402(9) ?
C7 H7 . 0.9300 ?
C8 H8 . 0.9300 ?
C10 C11 . 1.521(7) ?
C10 H10A . 0.9700 ?
C10 H10B . 0.9700 ?
C11 C12 . 1.506(8) ?
C11 H11A . 0.9700 ?
C11 H11B . 0.9700 ?
C12 C13 . 1.509(7) ?
C12 H12A . 0.9700 ?
C12 H12B . 0.9700 ?
C14 C15 . 1.451(8) ?
C14 H14 . 0.9300 ?
C15 C19 . 1.378(8) ?
C15 C16 . 1.391(8) ?
C16 C17 . 1.378(9) ?
C16 H16 . 0.9300 ?
C17 H17 . 0.9300 ?
C18 C19 . 1.382(9) ?
C18 H18 . 0.9300 ?
C19 H19 . 0.9300 ?
C20 C21 . 1.368(7) ?
C20 C28 . 1.425(8) ?
C21 C22 . 1.398(8) ?
C21 H21 . 0.9300 ?
C22 C23 . 1.364(9) ?
C22 H22 . 0.9300 ?
C23 C24 . 1.411(8) ?
C23 H23 . 0.9300 ?
C24 C25 . 1.389(9) ?
C24 C28 . 1.421(7) ?
C25 C26 . 1.377(9) ?
C25 H25 . 0.9300 ?
C26 C27 . 1.410(9) ?
C26 H26 . 0.9300 ?
C27 H27 . 0.9300 ?
C29 C30 . 1.518(7) ?
C29 H29A . 0.9700 ?
C29 H29B . 0.9700 ?
C30 C31 . 1.524(8) ?
C30 H30A . 0.9700 ?
C30 H30B . 0.9700 ?
C31 C32 . 1.507(8) ?
C31 H31A . 0.9700 ?
C31 H31B . 0.9700 ?
C33 C34 . 1.460(8) ?
C33 H33 . 0.9300 ?
C34 C38 . 1.386(8) ?
C34 C35 . 1.389(8) ?
C35 C36 . 1.373(8) ?
C35 H35 . 0.9300 ?
C36 H36 . 0.9300 ?
C37 C38 . 1.370(9) ?
C37 H37 . 0.9300 ?
C38 H38 . 0.9300 ?

loop_
_geom_hbond_atom_site_label_D
_geom_hbond_atom_site_label_H
_geom_hbond_atom_site_label_A
_geom_hbond_site_symmetry_A
_geom_hbond_distance_DH
_geom_hbond_distance_HA
_geom_hbond_distance_DA
_geom_hbond_angle_DHA
_geom_hbond_publ_flag
C31 H31B O3 . 0.97 2.55 2.908(7) 102 n
C22 H22 O4 1_554 0.93 2.51 3.224(7) 134 y
C12 H12B O1 . 0.97 2.52 2.900(7) 103 n
C7 H7 N8 2_847 0.93 2.55 3.466(9) 167 y
C3 H3 O2 1_556 0.93 2.52 3.353(7) 150 y
C2 H1 N4 2_656 0.93 2.55 3.390(9) 150 y
O5 H39 O4 2_657 0.85 2.17 2.964(10) 156 y
N6 H6 N1 1_556 0.86 2.10 2.934(6) 163 y
N2 H2 N5 1_554 0.86 2.25 3.077(7) 161 y

loop_
_geom_torsion_atom_site_label_1
_geom_torsion_atom_site_label_2
_geom_torsion_atom_site_label_3
_geom_torsion_atom_site_label_4
_geom_torsion_site_symmetry_1
_geom_torsion_site_symmetry_2
_geom_torsion_site_symmetry_3
_geom_torsion_site_symmetry_4
_geom_torsion
_geom_torsion_publ_flag
C13 N2 N3 C14 . . . . -178.6(5) ?
C32 N6 N7 C33 . . . . 179.8(5) ?
C10 O1 C1 C2 . . . . 4.5(8) ?
C10 O1 C1 C9 . . . . -176.7(5) ?
O1 C1 C2 C3 . . . . 179.5(5) ?
C9 C1 C2 C3 . . . . 0.7(8) ?
C1 C2 C3 C4 . . . . 0.4(9) ?
C2 C3 C4 C5 . . . . -0.8(9) ?
C3 C4 C5 C6 . . . . -178.7(6) ?
C3 C4 C5 C9 . . . . 0.1(9) ?
C9 C5 C6 C7 . . . . 0.8(9) ?
C4 C5 C6 C7 . . . . 179.6(6) ?
C5 C6 C7 C8 . . . . -1.5(10) ?
C9 N1 C8 C7 . . . . -0.1(9) ?
C6 C7 C8 N1 . . . . 1.3(11) ?
C8 N1 C9 C5 . . . . -0.7(8) ?
C8 N1 C9 C1 . . . . 179.8(5) ?
C6 C5 C9 N1 . . . . 0.4(8) ?
C4 C5 C9 N1 . . . . -178.5(5) ?
C6 C5 C9 C1 . . . . 179.9(5) ?
C4 C5 C9 C1 . . . . 1.0(8) ?
O1 C1 C9 N1 . . . . -0.8(7) ?
C2 C1 C9 N1 . . . . 178.1(5) ?
O1 C1 C9 C5 . . . . 179.7(5) ?
C2 C1 C9 C5 . . . . -1.4(8) ?
C1 O1 C10 C11 . . . . 179.5(5) ?
O1 C10 C11 C12 . . . . 63.8(6) ?
C10 C11 C12 C13 . . . . -173.9(5) ?
N3 N2 C13 O2 . . . . -176.0(5) ?
N3 N2 C13 C12 . . . . 4.5(8) ?
C11 C12 C13 O2 . . . . -1.8(8) ?
C11 C12 C13 N2 . . . . 177.7(5) ?
N2 N3 C14 C15 . . . . -178.6(5) ?
N3 C14 C15 C19 . . . . 3.4(9) ?
N3 C14 C15 C16 . . . . -177.0(6) ?
C19 C15 C16 C17 . . . . -0.2(9) ?
C14 C15 C16 C17 . . . . -179.8(5) ?
C18 N4 C17 C16 . . . . 1.3(11) ?
C15 C16 C17 N4 . . . . -1.2(10) ?
C17 N4 C18 C19 . . . . 0.0(11) ?
C16 C15 C19 C18 . . . . 1.4(9) ?
C14 C15 C19 C18 . . . . -179.1(6) ?
N4 C18 C19 C15 . . . . -1.3(11) ?
C29 O3 C20 C21 . . . . -1.9(8) ?
C29 O3 C20 C28 . . . . 176.6(5) ?
O3 C20 C21 C22 . . . . -179.2(6) ?
C28 C20 C21 C22 . . . . 2.3(8) ?
C20 C21 C22 C23 . . . . -1.9(9) ?
C21 C22 C23 C24 . . . . 0.9(9) ?
C22 C23 C24 C25 . . . . -178.9(6) ?
C22 C23 C24 C28 . . . . -0.3(9) ?
C23 C24 C25 C26 . . . . 179.4(6) ?
C28 C24 C25 C26 . . . . 0.9(9) ?
C24 C25 C26 C27 . . . . 1.0(10) ?
C28 N5 C27 C26 . . . . 0.3(9) ?
C25 C26 C27 N5 . . . . -1.7(11) ?
C27 N5 C28 C24 . . . . 1.7(8) ?
C27 N5 C28 C20 . . . . -179.9(6) ?
C25 C24 C28 N5 . . . . -2.3(8) ?
C23 C24 C28 N5 . . . . 179.1(5) ?
C25 C24 C28 C20 . . . . 179.3(5) ?
C23 C24 C28 C20 . . . . 0.7(8) ?
O3 C20 C28 N5 . . . . 1.2(7) ?
C21 C20 C28 N5 . . . . 179.9(5) ?
O3 C20 C28 C24 . . . . 179.6(5) ?
C21 C20 C28 C24 . . . . -1.7(8) ?
C20 O3 C29 C30 . . . . 177.7(5) ?
O3 C29 C30 C31 . . . . -64.3(6) ?
C29 C30 C31 C32 . . . . 177.2(5) ?
N7 N6 C32 O4 . . . . 176.0(5) ?
N7 N6 C32 C31 . . . . -5.4(8) ?
C30 C31 C32 O4 . . . . -0.4(8) ?
C30 C31 C32 N6 . . . . -179.0(5) ?
N6 N7 C33 C34 . . . . 180.0(5) ?
N7 C33 C34 C38 . . . . 175.0(6) ?
N7 C33 C34 C35 . . . . -5.0(9) ?
C38 C34 C35 C36 . . . . -0.5(9) ?
C33 C34 C35 C36 . . . . 179.5(6) ?
C37 N8 C36 C35 . . . . -0.9(11) ?
C34 C35 C36 N8 . . . . 0.5(11) ?
C36 N8 C37 C38 . . . . 1.4(10) ?
N8 C37 C38 C34 . . . . -1.5(10) ?
C35 C34 C38 C37 . . . . 0.9(9) ?
C33 C34 C38 C37 . . . . -179.1(5) ?
